data_7005253
loop_
_publ_author_name
'Jones, Cameron'
'Schulten, Christian'
'Stasch, Andreas'

_publ_section_title
;
 Differing reactivities of P?CMe and P?CBut towards a triphosphabenzene
 and a tetraphosphabarrelene: synthesis of new phosphaalkyne pentamers
 (P5C5MenBut5?n, n = 0, 1 or 2)
;
_journal_issue 19
_journal_name_full 'Dalton Transactions'
_journal_page_first 1929
_journal_paper_doi 10.1039/b618515k
_journal_year 2007
_chemical_formula_sum 'C29 H33 O10 P5 W2'
_chemical_formula_weight 1064.10
_chemical_name_systematic
;
?
;
_space_group_IT_number 2
_symmetry_cell_setting triclinic
_symmetry_space_group_name_Hall '-P 1'
_symmetry_space_group_name_H-M 'P -1'
_atom_sites_solution_hydrogens geom
_atom_sites_solution_primary direct
_atom_sites_solution_secondary difmap
_audit_creation_method SHELXL-97
_cell_angle_alpha 65.67(3)
_cell_angle_beta 85.14(3)
_cell_angle_gamma 82.35(3)
_cell_formula_units_Z 2
_cell_length_a 10.251(2)
_cell_length_b 12.816(3)
_cell_length_c 15.326(3)
_cell_measurement_temperature 150(2)
_cell_volume 1817.3(8)
_computing_structure_refinement 'SHELXL-97 (Sheldrick, 1997)'
_computing_structure_solution 'SHELXS-97 (Sheldrick, 1990)'
_diffrn_ambient_temperature 150(2)
_diffrn_measured_fraction_theta_full 0.961
_diffrn_measured_fraction_theta_max 0.961
_diffrn_measurement_device_type 'Nonius Kappa CCD'
_diffrn_radiation_monochromator graphite
_diffrn_radiation_source 'fine-focus sealed tube'
_diffrn_radiation_type MoK\a
_diffrn_radiation_wavelength 0.71073
_diffrn_reflns_av_R_equivalents 0.0955
_diffrn_reflns_av_sigmaI/netI 0.0763
_diffrn_reflns_limit_h_max 12
_diffrn_reflns_limit_h_min -12
_diffrn_reflns_limit_k_max 15
_diffrn_reflns_limit_k_min -15
_diffrn_reflns_limit_l_max 18
_diffrn_reflns_limit_l_min -17
_diffrn_reflns_number 21210
_diffrn_reflns_theta_full 26.03
_diffrn_reflns_theta_max 26.03
_diffrn_reflns_theta_min 2.92
_exptl_absorpt_coefficient_mu 6.595
_exptl_absorpt_correction_T_max 0.755
_exptl_absorpt_correction_T_min 0.633
_exptl_absorpt_correction_type multi-scan
_exptl_absorpt_process_details 'Sortav (Blessing, 1995)'
_exptl_crystal_colour orange
_exptl_crystal_density_diffrn 1.945
_exptl_crystal_density_method 'not measured'
_exptl_crystal_description block
_exptl_crystal_F_000 1020
_exptl_crystal_size_max 0.15
_exptl_crystal_size_mid 0.10
_exptl_crystal_size_min 0.08
_refine_diff_density_max 1.854
_refine_diff_density_min -2.426
_refine_diff_density_rms 0.201
_refine_ls_extinction_method none
_refine_ls_goodness_of_fit_ref 1.046
_refine_ls_hydrogen_treatment constr
_refine_ls_matrix_type full
_refine_ls_number_parameters 426
_refine_ls_number_reflns 6871
_refine_ls_number_restraints 0
_refine_ls_restrained_S_all 1.046
_refine_ls_R_factor_all 0.0610
_refine_ls_R_factor_gt 0.0457
_refine_ls_shift/su_max 0.000
_refine_ls_shift/su_mean 0.000
_refine_ls_structure_factor_coef Fsqd
_refine_ls_weighting_details 'calc w=1/[\s^2^(Fo^2^)+(0.0419P)^2^+3.3204P] where P=(Fo^2^+2Fc^2^)/3'
_refine_ls_weighting_scheme calc
_refine_ls_wR_factor_gt 0.1034
_refine_ls_wR_factor_ref 0.1113
_reflns_number_gt 5517
_reflns_number_total 6871
_reflns_threshold_expression >2sigma(I)
_cod_data_source_file b618515k.txt
_cod_data_source_block compound7
_cod_original_cell_volume 1817.3(6)
_cod_original_sg_symbol_H-M P-1
_cod_database_code 7005253

loop_
_symmetry_equiv_pos_as_xyz
'x, y, z'
'-x, -y, -z'

loop_
_atom_site_label
_atom_site_type_symbol
_atom_site_fract_x
_atom_site_fract_y
_atom_site_fract_z
_atom_site_U_iso_or_equiv
_atom_site_adp_type
_atom_site_occupancy
_atom_site_symmetry_multiplicity
_atom_site_calc_flag
_atom_site_refinement_flags
_atom_site_disorder_assembly
_atom_site_disorder_group
W1 W 0.27743(3) 0.34595(2) 0.13705(2) 0.03343(11) Uani 1 1 d . . .
W2 W 0.33626(3) -0.24885(3) 0.49922(2) 0.03478(11) Uani 1 1 d . . .
P1 P 0.22965(18) 0.14086(16) 0.20985(13) 0.0326(4) Uani 1 1 d . . .
P2 P 0.27143(17) -0.10567(16) 0.33129(13) 0.0295(4) Uani 1 1 d . . .
P3 P 0.19269(19) -0.01367(17) 0.12626(13) 0.0337(4) Uani 1 1 d . . .
P4 P 0.17518(19) -0.20302(17) 0.18766(13) 0.0348(4) Uani 1 1 d . . .
P5 P -0.00914(18) -0.16641(18) 0.34814(14) 0.0350(4) Uani 1 1 d . . .
O1 O -0.0179(6) 0.4677(5) 0.1106(4) 0.0551(16) Uani 1 1 d . . .
O2 O 0.2956(6) 0.3785(6) -0.0812(5) 0.0630(18) Uani 1 1 d . . .
O3 O 0.5854(6) 0.2668(7) 0.1357(5) 0.079(2) Uani 1 1 d . . .
O4 O 0.2779(7) 0.3188(6) 0.3532(5) 0.0655(18) Uani 1 1 d . . .
O5 O 0.3634(8) 0.5927(6) 0.0741(5) 0.081(2) Uani 1 1 d . . .
O6 O 0.0487(6) -0.2904(5) 0.5934(4) 0.0542(15) Uani 1 1 d . . .
O7 O 0.3469(6) -0.4733(5) 0.4558(4) 0.0552(15) Uani 1 1 d . . .
O8 O 0.6408(6) -0.2224(5) 0.4449(4) 0.0549(16) Uani 1 1 d . . .
O9 O 0.3052(6) -0.0379(6) 0.5599(4) 0.0560(16) Uani 1 1 d . . .
O10 O 0.4277(7) -0.4114(6) 0.7080(5) 0.075(2) Uani 1 1 d . . .
C1 C 0.3278(7) 0.0375(6) 0.2910(5) 0.0326(16) Uani 1 1 d . . .
C2 C 0.2991(7) -0.1285(6) 0.2182(5) 0.0312(16) Uani 1 1 d . . .
C3 C 0.0975(6) 0.0479(6) 0.2095(5) 0.0305(15) Uani 1 1 d . . .
C4 C 0.0941(6) -0.0442(6) 0.3134(5) 0.0310(16) Uani 1 1 d . . .
C5 C 0.0464(6) -0.2387(6) 0.2807(5) 0.0319(16) Uani 1 1 d . . .
C6 C 0.4465(7) 0.0602(7) 0.3303(5) 0.0398(18) Uani 1 1 d . . .
H6A H 0.5101 0.0943 0.2778 0.060 Uiso 1 1 calc R . .
H6B H 0.4877 -0.0125 0.3775 0.060 Uiso 1 1 calc R . .
H6C H 0.4187 0.1135 0.3610 0.060 Uiso 1 1 calc R . .
C7 C 0.4421(7) -0.1623(6) 0.1844(5) 0.0369(17) Uani 1 1 d . . .
C8 C 0.4888(8) -0.2882(7) 0.2486(6) 0.045(2) Uani 1 1 d . . .
H8A H 0.4283 -0.3388 0.2442 0.067 Uiso 1 1 calc R . .
H8B H 0.4904 -0.2970 0.3151 0.067 Uiso 1 1 calc R . .
H8C H 0.5775 -0.3089 0.2273 0.067 Uiso 1 1 calc R . .
C9 C 0.4430(7) -0.1493(7) 0.0806(5) 0.0410(19) Uani 1 1 d . . .
H9A H 0.5332 -0.1670 0.0598 0.062 Uiso 1 1 calc R . .
H9B H 0.4102 -0.0700 0.0394 0.062 Uiso 1 1 calc R . .
H9C H 0.3863 -0.2026 0.0760 0.062 Uiso 1 1 calc R . .
C10 C 0.5386(7) -0.0831(7) 0.1896(6) 0.0407(19) Uani 1 1 d . . .
H10A H 0.6247 -0.0998 0.1624 0.061 Uiso 1 1 calc R . .
H10B H 0.5478 -0.0964 0.2566 0.061 Uiso 1 1 calc R . .
H10C H 0.5049 -0.0025 0.1531 0.061 Uiso 1 1 calc R . .
C11 C -0.0347(7) 0.1228(7) 0.1620(5) 0.0397(18) Uani 1 1 d . . .
C12 C -0.1350(8) 0.0440(8) 0.1614(7) 0.056(2) Uani 1 1 d . . .
H12A H -0.2122 0.0912 0.1260 0.083 Uiso 1 1 calc R . .
H12B H -0.1623 -0.0032 0.2274 0.083 Uiso 1 1 calc R . .
H12C H -0.0946 -0.0063 0.1304 0.083 Uiso 1 1 calc R . .
C13 C -0.0070(8) 0.2030(7) 0.0573(6) 0.0437(19) Uani 1 1 d . . .
H13A H 0.0176 0.1570 0.0196 0.066 Uiso 1 1 calc R . .
H13B H 0.0653 0.2475 0.0539 0.066 Uiso 1 1 calc R . .
H13C H -0.0862 0.2557 0.0314 0.066 Uiso 1 1 calc R . .
C14 C -0.0997(7) 0.1957(7) 0.2159(6) 0.0438(19) Uani 1 1 d . . .
H14A H -0.1591 0.2594 0.1733 0.066 Uiso 1 1 calc R . .
H14B H -0.0314 0.2265 0.2365 0.066 Uiso 1 1 calc R . .
H14C H -0.1499 0.1474 0.2721 0.066 Uiso 1 1 calc R . .
C15 C 0.0490(7) 0.0026(6) 0.3909(5) 0.0335(16) Uani 1 1 d . . .
H15A H 0.0860 0.0752 0.3749 0.050 Uiso 1 1 calc R . .
H15B H 0.0798 -0.0537 0.4535 0.050 Uiso 1 1 calc R . .
H15C H -0.0474 0.0159 0.3934 0.050 Uiso 1 1 calc R . .
C16 C -0.0171(7) -0.3450(6) 0.2909(5) 0.0367(17) Uani 1 1 d . . .
C17 C -0.1188(10) -0.3797(9) 0.3745(7) 0.071(3) Uani 1 1 d . . .
H17A H -0.1928 -0.3190 0.3610 0.106 Uiso 1 1 calc R . .
H17B H -0.0777 -0.3905 0.4335 0.106 Uiso 1 1 calc R . .
H17C H -0.1510 -0.4519 0.3824 0.106 Uiso 1 1 calc R . .
C18 C -0.0880(10) -0.3190(9) 0.2000(7) 0.065(3) Uani 1 1 d . . .
H18A H -0.0241 -0.3030 0.1460 0.097 Uiso 1 1 calc R . .
H18B H -0.1532 -0.2517 0.1875 0.097 Uiso 1 1 calc R . .
H18C H -0.1325 -0.3856 0.2078 0.097 Uiso 1 1 calc R . .
C19 C 0.0839(9) -0.4476(8) 0.3074(7) 0.058(2) Uani 1 1 d . . .
H19A H 0.0395 -0.5144 0.3158 0.088 Uiso 1 1 calc R . .
H19B H 0.1321 -0.4647 0.3652 0.088 Uiso 1 1 calc R . .
H19C H 0.1457 -0.4304 0.2521 0.088 Uiso 1 1 calc R . .
C20 C 0.0842(9) 0.4213(7) 0.1222(5) 0.046(2) Uani 1 1 d . . .
C21 C 0.2865(8) 0.3664(7) -0.0028(6) 0.044(2) Uani 1 1 d . . .
C22 C 0.4752(9) 0.2901(8) 0.1386(6) 0.052(2) Uani 1 1 d . . .
C23 C 0.2762(8) 0.3290(7) 0.2751(6) 0.047(2) Uani 1 1 d . . .
C24 C 0.3313(9) 0.5028(7) 0.0969(6) 0.048(2) Uani 1 1 d . . .
C25 C 0.1484(8) -0.2756(7) 0.5543(5) 0.0402(18) Uani 1 1 d . . .
C26 C 0.3454(7) -0.3915(7) 0.4673(6) 0.0403(18) Uani 1 1 d . . .
C27 C 0.5328(9) -0.2304(7) 0.4610(5) 0.0420(19) Uani 1 1 d . . .
C28 C 0.3188(7) -0.1114(7) 0.5358(5) 0.0382(18) Uani 1 1 d . . .
C29 C 0.3937(9) -0.3529(8) 0.6326(7) 0.055(2) Uani 1 1 d . . .

loop_
_atom_site_aniso_label
_atom_site_aniso_U_11
_atom_site_aniso_U_22
_atom_site_aniso_U_33
_atom_site_aniso_U_23
_atom_site_aniso_U_13
_atom_site_aniso_U_12
W1 0.03131(18) 0.03165(19) 0.0385(2) -0.01458(14) -0.00528(12) -0.00354(12)
W2 0.03074(18) 0.03640(19) 0.03486(19) -0.01170(14) -0.00278(12) -0.00396(13)
P1 0.0249(10) 0.0334(10) 0.0395(11) -0.0143(8) -0.0049(7) -0.0030(8)
P2 0.0232(9) 0.0305(10) 0.0352(10) -0.0138(8) -0.0003(7) -0.0030(7)
P3 0.0298(10) 0.0364(11) 0.0347(11) -0.0135(8) -0.0007(7) -0.0068(8)
P4 0.0337(11) 0.0379(11) 0.0360(11) -0.0176(9) 0.0055(8) -0.0102(8)
P5 0.0258(10) 0.0432(11) 0.0405(11) -0.0211(9) 0.0046(7) -0.0091(8)
O1 0.034(3) 0.055(4) 0.076(4) -0.030(3) -0.012(3) 0.015(3)
O2 0.048(4) 0.092(5) 0.054(4) -0.038(4) -0.004(3) 0.005(3)
O3 0.026(4) 0.101(6) 0.088(5) -0.019(4) -0.005(3) 0.004(3)
O4 0.067(4) 0.079(5) 0.052(4) -0.032(4) -0.014(3) 0.011(4)
O5 0.118(7) 0.049(4) 0.079(5) -0.024(4) 0.003(4) -0.029(4)
O6 0.046(4) 0.057(4) 0.061(4) -0.025(3) 0.021(3) -0.023(3)
O7 0.058(4) 0.044(4) 0.066(4) -0.024(3) 0.006(3) -0.013(3)
O8 0.026(3) 0.072(4) 0.065(4) -0.027(3) -0.002(3) -0.002(3)
O9 0.041(4) 0.071(4) 0.075(4) -0.048(4) -0.010(3) -0.005(3)
O10 0.090(5) 0.074(5) 0.041(4) 0.000(3) -0.023(3) -0.009(4)
C1 0.026(4) 0.032(4) 0.041(4) -0.016(3) -0.002(3) -0.002(3)
C2 0.026(4) 0.033(4) 0.037(4) -0.016(3) 0.003(3) -0.010(3)
C3 0.020(3) 0.035(4) 0.041(4) -0.018(3) -0.004(3) -0.003(3)
C4 0.021(4) 0.038(4) 0.035(4) -0.016(3) -0.001(3) -0.001(3)
C5 0.020(4) 0.040(4) 0.038(4) -0.017(3) -0.005(3) -0.003(3)
C6 0.028(4) 0.042(4) 0.048(5) -0.016(4) -0.012(3) 0.000(3)
C7 0.030(4) 0.035(4) 0.045(4) -0.019(3) 0.008(3) -0.001(3)
C8 0.033(4) 0.045(5) 0.049(5) -0.014(4) 0.014(3) -0.003(3)
C9 0.032(4) 0.042(5) 0.045(5) -0.016(4) 0.016(3) -0.005(3)
C10 0.025(4) 0.048(5) 0.047(5) -0.020(4) 0.014(3) -0.008(3)
C11 0.030(4) 0.044(5) 0.047(5) -0.019(4) -0.012(3) -0.004(3)
C12 0.034(5) 0.057(6) 0.072(6) -0.019(5) -0.017(4) -0.004(4)
C13 0.036(4) 0.042(5) 0.058(5) -0.024(4) -0.013(4) 0.000(3)
C14 0.030(4) 0.046(5) 0.051(5) -0.018(4) -0.001(3) 0.005(3)
C15 0.027(4) 0.042(4) 0.035(4) -0.020(3) -0.004(3) 0.002(3)
C16 0.036(4) 0.033(4) 0.041(4) -0.014(3) 0.005(3) -0.009(3)
C17 0.075(7) 0.072(7) 0.079(7) -0.041(6) 0.041(5) -0.047(6)
C18 0.060(6) 0.065(6) 0.072(7) -0.021(5) -0.017(5) -0.027(5)
C19 0.051(6) 0.052(6) 0.070(6) -0.021(5) 0.009(4) -0.019(4)
C20 0.061(6) 0.039(5) 0.037(5) -0.016(4) -0.006(4) -0.001(4)
C21 0.032(5) 0.050(5) 0.057(6) -0.031(4) 0.001(4) -0.001(4)
C22 0.044(6) 0.055(6) 0.049(5) -0.012(4) -0.001(4) -0.009(4)
C23 0.036(5) 0.052(5) 0.055(6) -0.026(4) -0.014(4) 0.008(4)
C24 0.056(6) 0.037(5) 0.057(5) -0.020(4) 0.002(4) -0.019(4)
C25 0.043(5) 0.035(4) 0.039(4) -0.011(3) 0.002(3) -0.012(4)
C26 0.030(4) 0.035(5) 0.047(5) -0.008(4) 0.002(3) -0.006(3)
C27 0.046(5) 0.034(4) 0.040(5) -0.009(4) -0.010(4) 0.003(4)
C28 0.018(4) 0.052(5) 0.045(5) -0.019(4) -0.009(3) -0.001(3)
C29 0.046(5) 0.057(6) 0.060(6) -0.021(5) -0.004(4) -0.008(4)

loop_
_atom_type_symbol
_atom_type_description
_atom_type_scat_dispersion_real
_atom_type_scat_dispersion_imag
_atom_type_scat_source
C C 0.0033 0.0016 'International Tables Vol C Tables 4.2.6.8 and 6.1.1.4'
H H 0.0000 0.0000 'International Tables Vol C Tables 4.2.6.8 and 6.1.1.4'
O O 0.0106 0.0060 'International Tables Vol C Tables 4.2.6.8 and 6.1.1.4'
P P 0.1023 0.0942 'International Tables Vol C Tables 4.2.6.8 and 6.1.1.4'
W W -0.8490 6.8722 'International Tables Vol C Tables 4.2.6.8 and 6.1.1.4'

loop_
_geom_angle_atom_site_label_1
_geom_angle_atom_site_label_2
_geom_angle_atom_site_label_3
_geom_angle
_geom_angle_site_symmetry_1
_geom_angle_site_symmetry_3
_geom_angle_publ_flag
C24 W1 C23 88.0(4) . . ?
C24 W1 C21 90.1(3) . . ?
C23 W1 C21 177.4(3) . . ?
C24 W1 C22 86.4(4) . . ?
C23 W1 C22 91.9(3) . . ?
C21 W1 C22 86.2(3) . . ?
C24 W1 C20 87.4(4) . . ?
C23 W1 C20 91.4(3) . . ?
C21 W1 C20 90.3(3) . . ?
C22 W1 C20 172.9(3) . . ?
C24 W1 P1 171.2(3) . . ?
C23 W1 P1 84.6(3) . . ?
C21 W1 P1 97.2(2) . . ?
C22 W1 P1 89.0(3) . . ?
C20 W1 P1 97.5(2) . . ?
C29 W2 C28 89.5(3) . . ?
C29 W2 C25 85.5(3) . . ?
C28 W2 C25 87.2(3) . . ?
C29 W2 C27 87.6(3) . . ?
C28 W2 C27 91.0(3) . . ?
C25 W2 C27 172.9(3) . . ?
C29 W2 C26 89.3(3) . . ?
C28 W2 C26 176.9(3) . . ?
C25 W2 C26 89.8(3) . . ?
C27 W2 C26 91.9(3) . . ?
C29 W2 P2 175.9(3) . . ?
C28 W2 P2 87.0(2) . . ?
C25 W2 P2 96.5(2) . . ?
C27 W2 P2 90.3(2) . . ?
C26 W2 P2 94.3(2) . . ?
C1 P1 C3 98.3(3) . . ?
C1 P1 W1 121.7(3) . . ?
C3 P1 W1 140.0(2) . . ?
C1 P2 C2 99.9(3) . . ?
C1 P2 C4 92.4(3) . . ?
C2 P2 C4 97.2(3) . . ?
C1 P2 W2 115.9(2) . . ?
C2 P2 W2 127.0(2) . . ?
C4 P2 W2 117.5(2) . . ?
C2 P3 C3 97.1(3) . . ?
C2 P3 P4 53.7(2) . . ?
C3 P3 P4 107.9(2) . . ?
C5 P4 C2 109.1(3) . . ?
C5 P4 P3 110.1(3) . . ?
C2 P4 P3 52.9(2) . . ?
C5 P5 C4 106.5(3) . . ?
C6 C1 P1 123.8(5) . . ?
C6 C1 P2 123.5(5) . . ?
P1 C1 P2 112.7(4) . . ?
C7 C2 P3 117.2(5) . . ?
C7 C2 P2 120.9(5) . . ?
P3 C2 P2 107.5(4) . . ?
C7 C2 P4 110.4(5) . . ?
P3 C2 P4 73.5(3) . . ?
P2 C2 P4 118.2(4) . . ?
C4 C3 C11 120.1(6) . . ?
C4 C3 P3 110.8(5) . . ?
C11 C3 P3 110.6(5) . . ?
C4 C3 P1 103.7(4) . . ?
C11 C3 P1 112.7(5) . . ?
P3 C3 P1 96.1(3) . . ?
C3 C4 C15 115.2(6) . . ?
C3 C4 P5 120.7(5) . . ?
C15 C4 P5 101.3(5) . . ?
C3 C4 P2 102.3(4) . . ?
C15 C4 P2 108.8(5) . . ?
P5 C4 P2 108.3(4) . . ?
C16 C5 P5 120.2(5) . . ?
C16 C5 P4 112.4(5) . . ?
P5 C5 P4 127.3(4) . . ?
C9 C7 C10 107.8(6) . . ?
C9 C7 C8 108.9(6) . . ?
C10 C7 C8 109.5(7) . . ?
C9 C7 C2 110.6(6) . . ?
C10 C7 C2 110.4(6) . . ?
C8 C7 C2 109.7(6) . . ?
C13 C11 C12 107.0(6) . . ?
C13 C11 C14 109.0(6) . . ?
C12 C11 C14 107.8(7) . . ?
C13 C11 C3 110.2(6) . . ?
C12 C11 C3 110.2(6) . . ?
C14 C11 C3 112.5(6) . . ?
C19 C16 C18 108.3(7) . . ?
C19 C16 C5 111.7(6) . . ?
C18 C16 C5 109.5(6) . . ?
C19 C16 C17 107.6(7) . . ?
C18 C16 C17 107.6(8) . . ?
C5 C16 C17 112.0(6) . . ?
O1 C20 W1 176.1(8) . . ?
O2 C21 W1 177.8(7) . . ?
O3 C22 W1 175.4(8) . . ?
O4 C23 W1 178.8(7) . . ?
O5 C24 W1 179.4(9) . . ?
O6 C25 W2 172.9(7) . . ?
O7 C26 W2 175.4(7) . . ?
O8 C27 W2 176.6(7) . . ?
O9 C28 W2 176.6(7) . . ?
O10 C29 W2 179.2(8) . . ?

loop_
_geom_bond_atom_site_label_1
_geom_bond_atom_site_label_2
_geom_bond_distance
_geom_bond_site_symmetry_2
_geom_bond_publ_flag
W1 C24 1.985(8) . ?
W1 C23 2.034(9) . ?
W1 C21 2.044(9) . ?
W1 C22 2.057(9) . ?
W1 C20 2.072(9) . ?
W1 P1 2.495(2) . ?
W2 C29 2.013(10) . ?
W2 C28 2.040(9) . ?
W2 C25 2.049(8) . ?
W2 C27 2.066(9) . ?
W2 C26 2.067(9) . ?
W2 P2 2.551(2) . ?
P1 C1 1.678(7) . ?
P1 C3 1.921(7) . ?
P2 C1 1.836(7) . ?
P2 C2 1.866(7) . ?
P2 C4 1.877(7) . ?
P3 C2 1.862(7) . ?
P3 C3 1.902(7) . ?
P3 P4 2.239(3) . ?
P4 C5 1.814(7) . ?
P4 C2 1.881(7) . ?
P5 C5 1.673(7) . ?
P5 C4 1.875(8) . ?
O1 C20 1.123(9) . ?
O2 C21 1.144(9) . ?
O3 C22 1.131(10) . ?
O4 C23 1.151(9) . ?
O5 C24 1.144(10) . ?
O6 C25 1.138(9) . ?
O7 C26 1.131(9) . ?
O8 C27 1.123(9) . ?
O9 C28 1.134(9) . ?
O10 C29 1.143(10) . ?
C1 C6 1.513(10) . ?
C2 C7 1.579(10) . ?
C3 C4 1.544(10) . ?
C3 C11 1.592(9) . ?
C4 C15 1.551(9) . ?
C5 C16 1.533(10) . ?
C7 C9 1.529(11) . ?
C7 C10 1.537(11) . ?
C7 C8 1.538(10) . ?
C11 C13 1.535(11) . ?
C11 C12 1.537(11) . ?
C11 C14 1.541(11) . ?
C16 C19 1.508(11) . ?
C16 C18 1.519(12) . ?
C16 C17 1.533(11) . ?
